data_7155925
loop_
_publ_author_name
'Rowlands, Gareth J.'
'Jayasundera, Krishanthi P.'
'Engels, Tim G. W.'
'Lun, David J.'
'Mungalpara, Maulik N.'
'Plieger, Paul'

_publ_section_title
;
 The synthesis of planar chiral pseudo-gem aminophosphine pre-ligands
 based on [2.2]paracyclophane
;
_journal_name_full 'Org. Biomol. Chem.'
_journal_paper_doi 10.1039/C7OB02393F
_journal_year 2017
_chemical_formula_moiety 'C20 H22 Br N3 O'
_chemical_formula_sum 'C20 H22 Br N3 O'
_chemical_formula_weight 400.31
_chemical_name_systematic 4-(4-bromo[2.2]paracyclophan-5-yldiazenyl)morpholine
_space_group_crystal_system monoclinic
_space_group_IT_number 14
_space_group_name_Hall '-P 2yn'
_space_group_name_H-M_alt 'P 1 21/n 1'
_symmetry_space_group_name_Hall '-P 2yn'
_symmetry_space_group_name_H-M 'P 1 21/n 1'
_atom_sites_solution_hydrogens geom
_atom_sites_solution_primary iterative
_audit_creation_date 2015-06-03
_audit_creation_method
;
Olex2 1.2-alpha
(compiled 2015.01.12 svn.r3133 for OlexSys, GUI svn.r4987)
;
_audit_update_record
;
2017-09-06 deposited with the CCDC.
2017-10-11 downloaded from the CCDC.
;
_cell_angle_alpha 90
_cell_angle_beta 95.146(17)
_cell_angle_gamma 90
_cell_formula_units_Z 4
_cell_length_a 7.368(3)
_cell_length_b 10.812(3)
_cell_length_c 22.597(5)
_cell_measurement_reflns_used 62
_cell_measurement_temperature 123
_cell_measurement_theta_max 71.8
_cell_measurement_theta_min 12.7
_cell_volume 1792.9(10)
_computing_cell_refinement
;
CrystalClear-SM Expert 2.0 r15 (Rigaku, 2011)
;
_computing_data_collection
;
CrystalClear-SM Expert 2.0 r15 (Rigaku, 2011)
;
_computing_data_reduction
;
CrystalClear-SM Expert 2.0 r15 (Rigaku, 2011)
;
_computing_molecular_graphics 'Olex2 (Dolomanov et al., 2009)'
_computing_publication_material 'Olex2 (Dolomanov et al., 2009)'
_computing_structure_refinement 'ShelXL (Sheldrick, 2008)'
_computing_structure_solution
;
Superflip (Palatinus & Chapuis, 2007;Palatinus & van der Lee, 2008;
Palatinus et al., 2012)
;
_diffrn_ambient_temperature 123
_diffrn_detector RX
_diffrn_detector_area_resol_mean 10.0000
_diffrn_measured_fraction_theta_full 0.940
_diffrn_measured_fraction_theta_max 0.940
_diffrn_measurement_details
;
scan:
    Number of images: 37
               Slice: 20.0000 - 170.0000
         Image width: 4.0000
            Exp time: 60.0000
       Rotation axis: Omega
               Omega: 0.0000
                 Chi: 54.0000
                 Phi: 90.0000
                 XTD: 127.4000
              2theta: 0.6914
scan:
    Number of images: 38
               Slice: 21.0000 - 176.0000
         Image width: 4.0000
            Exp time: 60.0000
       Rotation axis: Omega
               Omega: 0.0000
                 Chi: 54.0000
                 Phi: 270.0000
                 XTD: 127.4000
              2theta: 0.6914
scan:
    Number of images: 37
               Slice: 20.0000 - 170.0000
         Image width: 4.0000
            Exp time: 60.0000
       Rotation axis: Omega
               Omega: 0.0000
                 Chi: 54.0000
                 Phi: 0.0000
                 XTD: 127.4000
              2theta: 0.6914
scan:
    Number of images: 45
               Slice: 20.0000 - 200.0000
         Image width: 4.0000
            Exp time: 60.0000
       Rotation axis: Omega
               Omega: 0.0000
                 Chi: 0.0000
                 Phi: 90.0000
                 XTD: 127.4000
              2theta: 0.6914
scan:
    Number of images: 44
               Slice: 21.0000 - 197.0000
         Image width: 4.0000
            Exp time: 60.0000
       Rotation axis: Omega
               Omega: 0.0000
                 Chi: 0.0000
                 Phi: 0.0000
                 XTD: 127.4000
              2theta: 0.6914
;
_diffrn_measurement_device
;
Crystal Goniometer
;
_diffrn_measurement_device_type
;
Rigaku RAXIS conversion
;
_diffrn_measurement_method 'profile data from \w-scans'
_diffrn_measurement_specimen_support Loop
_diffrn_orient_matrix_type FS_PROCESS
_diffrn_orient_matrix_UB_11 -0.059029
_diffrn_orient_matrix_UB_12 -0.000461
_diffrn_orient_matrix_UB_13 0.038160
_diffrn_orient_matrix_UB_21 0.120361
_diffrn_orient_matrix_UB_22 0.018247
_diffrn_orient_matrix_UB_23 0.022351
_diffrn_orient_matrix_UB_31 -0.024522
_diffrn_orient_matrix_UB_32 0.090671
_diffrn_orient_matrix_UB_33 -0.004304
_diffrn_radiation_monochromator Confocal
_diffrn_radiation_type CuK\a
_diffrn_radiation_wavelength 1.54187
_diffrn_reflns_av_R_equivalents 0.0739
_diffrn_reflns_av_unetI/netI 0.0566
_diffrn_reflns_Laue_measured_fraction_full 0.940
_diffrn_reflns_Laue_measured_fraction_max 0.940
_diffrn_reflns_limit_h_max 8
_diffrn_reflns_limit_h_min -8
_diffrn_reflns_limit_k_max 7
_diffrn_reflns_limit_k_min -11
_diffrn_reflns_limit_l_max 26
_diffrn_reflns_limit_l_min -26
_diffrn_reflns_number 17115
_diffrn_reflns_point_group_measured_fraction_full 0.940
_diffrn_reflns_point_group_measured_fraction_max 0.940
_diffrn_reflns_theta_full 65.077
_diffrn_reflns_theta_max 65.077
_diffrn_reflns_theta_min 5.675
_diffrn_source 'Rotating Anode'
_diffrn_source_current 40.0
_diffrn_source_power 2.0
_diffrn_source_voltage 50.0
_exptl_absorpt_coefficient_mu 3.221
_exptl_absorpt_correction_T_max 1.000
_exptl_absorpt_correction_T_min 0.722
_exptl_absorpt_correction_type multi-scan
_exptl_crystal_colour Colorless
_exptl_crystal_density_diffrn 1.483
_exptl_crystal_description Block
_exptl_crystal_F_000 824
_exptl_crystal_recrystallization_method 'Re-crystallisation from solvent: CDCl3'
_exptl_crystal_size_max 0.15
_exptl_crystal_size_mid 0.15
_exptl_crystal_size_min 0.1
_refine_diff_density_max 0.449
_refine_diff_density_min -0.605
_refine_diff_density_rms 0.106
_refine_ls_extinction_method none
_refine_ls_goodness_of_fit_ref 1.112
_refine_ls_hydrogen_treatment constr
_refine_ls_matrix_type full
_refine_ls_number_parameters 226
_refine_ls_number_reflns 2883
_refine_ls_number_restraints 0
_refine_ls_restrained_S_all 1.112
_refine_ls_R_factor_all 0.0562
_refine_ls_R_factor_gt 0.0495
_refine_ls_shift/su_max 0.001
_refine_ls_shift/su_mean 0.000
_refine_ls_structure_factor_coef Fsqd
_refine_ls_weighting_details 'w=1/[\s^2^(Fo^2^)+(0.0366P)^2^+4.9951P] where P=(Fo^2^+2Fc^2^)/3'
_refine_ls_weighting_scheme calc
_refine_ls_wR_factor_gt 0.1139
_refine_ls_wR_factor_ref 0.1228
_reflns_Friedel_coverage 0.000
_reflns_number_gt 2573
_reflns_number_total 2883
_reflns_threshold_expression 'I > 2\s(I)'
_cod_data_source_file c7ob02393f2.cif
_cod_data_source_block shelx
_cod_depositor_comments
;
The following automatic conversions were performed:

'_exptl_absorpt_correction_type' value 'Multi-scan' changed to
'multi-scan' according to
/home/data/users/saulius/crontab/automatic-downloads/rss-feeds/RSC/lib/dictionaries/cif_core.dic
dictionary named 'cif_core.dic' version 2.4.2 from 2011-04-26.

Automatic conversion script
Id: cif_fix_values 4973 2017-02-22 13:04:09Z antanas 
;
_cod_original_cell_volume 1792.8(10)
_cod_database_code 7155925
_shelx_space_group_comment
;
The symmetry employed for this shelxl refinement is uniquely defined
by the following loop, which should always be used as a source of
symmetry information in preference to the above space-group names.
They are only intended as comments.
;
_olex2_refinement_description
;
1. Fixed Uiso
 At 1.2 times of:
  All C(H) groups, All C(H,H) groups
2.a Secondary CH2 refined with riding coordinates:
 C1(H1A,H1B), C2(H2A,H2B), C9(H9A,H9B), C10(H10A,H10B), C20(H20A,H20B),
 C21(H21A,H21B), C23(H23A,H23B), C24(H24A,H24B)
2.b Aromatic/amide H refined with riding coordinates:
 C7(H7), C8(H8), C12(H12), C13(H13), C15(H15), C16(H16)
;
_shelx_shelxl_version_number 2014/7
_olex2_submission_special_instructions 'No special instructions were received'

loop_
_space_group_symop_operation_xyz
'x, y, z'
'-x+1/2, y+1/2, -z+1/2'
'-x, -y, -z'
'x-1/2, -y-1/2, z-1/2'

loop_
_atom_site_label
_atom_site_type_symbol
_atom_site_fract_x
_atom_site_fract_y
_atom_site_fract_z
_atom_site_U_iso_or_equiv
_atom_site_adp_type
_atom_site_occupancy
_atom_site_site_symmetry_order
_atom_site_calc_flag
_atom_site_refinement_flags_posn
Br25 Br 0.99796(6) 0.03729(4) 0.42211(2) 0.03104(18) Uani 1 1 d .
O22 O 0.5257(4) 0.2321(3) 0.64481(11) 0.0307(7) Uani 1 1 d .
N17 N 0.7439(4) 0.2510(3) 0.45068(13) 0.0251(8) Uani 1 1 d .
N18 N 0.6262(4) 0.1796(3) 0.46953(13) 0.0214(7) Uani 1 1 d .
N19 N 0.6160(4) 0.1870(3) 0.52884(13) 0.0217(7) Uani 1 1 d .
C1 C 1.2588(5) 0.1781(5) 0.30606(19) 0.0341(11) Uani 1 1 d .
H1A H 1.3396 0.1352 0.3355 0.041 Uiso 1 1 calc R
H1B H 1.3249 0.1916 0.2714 0.041 Uiso 1 1 calc R
C2 C 1.0878(5) 0.0935(4) 0.28809(17) 0.0267(9) Uani 1 1 d .
H2A H 1.0761 0.0827 0.2453 0.032 Uiso 1 1 calc R
H2B H 1.1083 0.0126 0.3060 0.032 Uiso 1 1 calc R
C3 C 0.9114(5) 0.1457(4) 0.30696(16) 0.0221(9) Uani 1 1 d .
C4 C 0.8708(5) 0.1459(4) 0.36660(15) 0.0217(9) Uani 1 1 d .
C5 C 0.7575(5) 0.2349(4) 0.38812(15) 0.0213(9) Uani 1 1 d .
C6 C 0.6838(5) 0.3290(4) 0.35026(16) 0.0240(9) Uani 1 1 d .
C7 C 0.6916(5) 0.3104(4) 0.28955(16) 0.0280(10) Uani 1 1 d .
H7 H 0.6204 0.3591 0.2627 0.034 Uiso 1 1 calc R
C8 C 0.8033(5) 0.2207(4) 0.26848(16) 0.0253(9) Uani 1 1 d .
H8 H 0.8059 0.2105 0.2277 0.030 Uiso 1 1 calc R
C9 C 0.6340(5) 0.4538(4) 0.37436(18) 0.0294(10) Uani 1 1 d .
H9A H 0.5612 0.4417 0.4076 0.035 Uiso 1 1 calc R
H9B H 0.5602 0.4986 0.3438 0.035 Uiso 1 1 calc R
C10 C 0.8076(6) 0.5344(5) 0.39558(19) 0.0342(11) Uani 1 1 d .
H10A H 0.7913 0.6174 0.3797 0.041 Uiso 1 1 calc R
H10B H 0.8177 0.5403 0.4386 0.041 Uiso 1 1 calc R
C11 C 0.9811(5) 0.4809(4) 0.37610(17) 0.0257(9) Uani 1 1 d .
C12 C 1.0156(6) 0.4810(4) 0.31629(18) 0.0277(9) Uani 1 1 d .
H12 H 0.9627 0.5414 0.2910 0.033 Uiso 1 1 calc R
C13 C 1.1273(5) 0.3927(4) 0.29417(17) 0.0255(9) Uani 1 1 d .
H13 H 1.1484 0.3943 0.2542 0.031 Uiso 1 1 calc R
C14 C 1.2083(5) 0.3018(4) 0.33086(17) 0.0245(9) Uani 1 1 d .
C15 C 1.2053(5) 0.3176(4) 0.39224(17) 0.0271(9) Uani 1 1 d .
H15 H 1.2800 0.2692 0.4182 0.032 Uiso 1 1 calc R
C16 C 1.0922(5) 0.4047(4) 0.41455(16) 0.0255(9) Uani 1 1 d .
H16 H 1.0896 0.4130 0.4554 0.031 Uiso 1 1 calc R
C20 C 0.7053(6) 0.2864(4) 0.56290(17) 0.0310(10) Uani 1 1 d .
H20A H 0.6428 0.3637 0.5533 0.037 Uiso 1 1 calc R
H20B H 0.8301 0.2943 0.5529 0.037 Uiso 1 1 calc R
C21 C 0.7037(6) 0.2600(5) 0.62853(17) 0.0378(12) Uani 1 1 d .
H21A H 0.7838 0.1907 0.6390 0.045 Uiso 1 1 calc R
H21B H 0.7507 0.3315 0.6509 0.045 Uiso 1 1 calc R
C23 C 0.4571(6) 0.1269(5) 0.61321(18) 0.0360(11) Uani 1 1 d .
H23A H 0.3391 0.1053 0.6261 0.043 Uiso 1 1 calc R
H23B H 0.5387 0.0576 0.6220 0.043 Uiso 1 1 calc R
C24 C 0.4381(6) 0.1500(4) 0.54693(17) 0.0287(10) Uani 1 1 d .
H24A H 0.3965 0.0755 0.5260 0.034 Uiso 1 1 calc R
H24B H 0.3494 0.2150 0.5373 0.034 Uiso 1 1 calc R

loop_
_atom_site_aniso_label
_atom_site_aniso_U_11
_atom_site_aniso_U_22
_atom_site_aniso_U_33
_atom_site_aniso_U_23
_atom_site_aniso_U_13
_atom_site_aniso_U_12
Br25 0.0383(3) 0.0291(4) 0.0253(2) 0.00417(17) 0.00048(17) 0.0012(2)
O22 0.0352(16) 0.033(2) 0.0255(14) -0.0070(12) 0.0118(11) -0.0081(14)
N17 0.0267(17) 0.027(2) 0.0220(15) -0.0031(14) 0.0059(13) -0.0090(16)
N18 0.0238(17) 0.018(2) 0.0227(15) -0.0011(13) 0.0046(12) -0.0005(14)
N19 0.0252(17) 0.019(2) 0.0219(15) -0.0032(13) 0.0081(12) -0.0082(14)
C1 0.022(2) 0.041(3) 0.040(2) -0.008(2) 0.0051(17) 0.000(2)
C2 0.032(2) 0.023(3) 0.0252(19) -0.0061(17) 0.0047(16) -0.0020(19)
C3 0.0215(19) 0.022(2) 0.0226(18) -0.0057(16) 0.0024(14) -0.0093(17)
C4 0.026(2) 0.018(2) 0.0205(17) 0.0016(15) -0.0011(14) -0.0073(17)
C5 0.0182(18) 0.026(3) 0.0197(17) -0.0031(15) 0.0015(13) -0.0095(17)
C6 0.0142(18) 0.030(3) 0.0274(19) -0.0026(17) 0.0013(14) -0.0060(17)
C7 0.0160(19) 0.042(3) 0.0251(19) 0.0039(18) -0.0048(14) -0.0057(19)
C8 0.0199(19) 0.039(3) 0.0170(17) -0.0028(16) 0.0003(14) -0.0067(18)
C9 0.023(2) 0.034(3) 0.032(2) -0.0019(18) 0.0013(16) 0.0023(19)
C10 0.035(2) 0.033(3) 0.035(2) -0.0077(19) 0.0033(18) 0.001(2)
C11 0.027(2) 0.020(3) 0.030(2) -0.0050(16) 0.0016(16) -0.0130(18)
C12 0.031(2) 0.018(2) 0.033(2) 0.0034(17) -0.0011(16) -0.0087(19)
C13 0.024(2) 0.027(3) 0.0264(19) -0.0031(17) 0.0058(15) -0.0093(18)
C14 0.0115(17) 0.026(3) 0.036(2) -0.0034(17) 0.0029(14) -0.0036(17)
C15 0.0159(19) 0.031(3) 0.033(2) 0.0013(18) -0.0054(15) -0.0088(18)
C16 0.022(2) 0.029(3) 0.0243(18) -0.0056(17) -0.0004(14) -0.0099(18)
C20 0.033(2) 0.035(3) 0.026(2) -0.0068(18) 0.0092(16) -0.014(2)
C21 0.034(2) 0.057(4) 0.023(2) -0.007(2) 0.0049(17) -0.012(2)
C23 0.039(2) 0.039(3) 0.032(2) 0.000(2) 0.0145(18) -0.011(2)
C24 0.029(2) 0.028(3) 0.030(2) -0.0037(17) 0.0100(16) -0.0131(19)

loop_
_atom_type_symbol
_atom_type_description
_atom_type_scat_dispersion_real
_atom_type_scat_dispersion_imag
_atom_type_scat_source
C C 0.0181 0.0091 'International Tables Vol C Tables 4.2.6.8 and 6.1.1.4'
H H 0.0000 0.0000 'International Tables Vol C Tables 4.2.6.8 and 6.1.1.4'
Br Br -0.6763 1.2805 'International Tables Vol C Tables 4.2.6.8 and 6.1.1.4'
N N 0.0311 0.0180 'International Tables Vol C Tables 4.2.6.8 and 6.1.1.4'
O O 0.0492 0.0322 'International Tables Vol C Tables 4.2.6.8 and 6.1.1.4'

loop_
_geom_angle_atom_site_label_1
_geom_angle_atom_site_label_2
_geom_angle_atom_site_label_3
_geom_angle
C23 O22 C21 109.6(3)
N18 N17 C5 111.6(3)
N17 N18 N19 113.5(3)
N18 N19 C20 120.6(3)
N18 N19 C24 113.1(3)
C20 N19 C24 115.5(3)
H1A C1 H1B 107.8
C2 C1 H1A 109.0
C2 C1 H1B 109.0
C14 C1 H1A 109.0
C14 C1 H1B 109.0
C14 C1 C2 113.0(3)
C1 C2 H2A 108.9
C1 C2 H2B 108.9
H2A C2 H2B 107.7
C3 C2 C1 113.4(3)
C3 C2 H2A 108.9
C3 C2 H2B 108.9
C4 C3 C2 122.2(3)
C8 C3 C2 120.1(3)
C8 C3 C4 116.1(4)
C3 C4 Br25 119.8(3)
C5 C4 Br25 118.2(3)
C5 C4 C3 121.5(4)
C4 C5 N17 121.7(3)
C4 C5 C6 119.9(3)
C6 C5 N17 117.0(4)
C5 C6 C9 121.3(3)
C7 C6 C5 116.5(4)
C7 C6 C9 121.1(4)
C6 C7 H7 119.4
C8 C7 C6 121.2(4)
C8 C7 H7 119.4
C3 C8 H8 119.3
C7 C8 C3 121.3(3)
C7 C8 H8 119.3
C6 C9 H9A 109.1
C6 C9 H9B 109.1
C6 C9 C10 112.6(3)
H9A C9 H9B 107.8
C10 C9 H9A 109.1
C10 C9 H9B 109.1
C9 C10 H10A 109.1
C9 C10 H10B 109.1
H10A C10 H10B 107.8
C11 C10 C9 112.6(3)
C11 C10 H10A 109.1
C11 C10 H10B 109.1
C12 C11 C10 121.1(4)
C12 C11 C16 116.9(4)
C16 C11 C10 120.5(4)
C11 C12 H12 119.5
C13 C12 C11 121.0(4)
C13 C12 H12 119.5
C12 C13 H13 119.6
C12 C13 C14 120.8(4)
C14 C13 H13 119.6
C13 C14 C1 120.9(4)
C13 C14 C15 117.5(4)
C15 C14 C1 120.2(4)
C14 C15 H15 119.7
C16 C15 C14 120.6(4)
C16 C15 H15 119.7
C11 C16 H16 119.7
C15 C16 C11 120.7(4)
C15 C16 H16 119.7
N19 C20 H20A 109.7
N19 C20 H20B 109.7
N19 C20 C21 109.8(4)
H20A C20 H20B 108.2
C21 C20 H20A 109.7
C21 C20 H20B 109.7
O22 C21 C20 112.4(3)
O22 C21 H21A 109.1
O22 C21 H21B 109.1
C20 C21 H21A 109.1
C20 C21 H21B 109.1
H21A C21 H21B 107.8
O22 C23 H23A 109.4
O22 C23 H23B 109.4
O22 C23 C24 111.4(4)
H23A C23 H23B 108.0
C24 C23 H23A 109.4
C24 C23 H23B 109.4
N19 C24 C23 108.4(3)
N19 C24 H24A 110.0
N19 C24 H24B 110.0
C23 C24 H24A 110.0
C23 C24 H24B 110.0
H24A C24 H24B 108.4

loop_
_geom_bond_atom_site_label_1
_geom_bond_atom_site_label_2
_geom_bond_distance
Br25 C4 1.902(4)
O22 C21 1.426(5)
O22 C23 1.413(5)
N17 N18 1.263(4)
N17 C5 1.437(4)
N18 N19 1.351(4)
N19 C20 1.446(5)
N19 C24 1.463(5)
C1 H1A 0.9700
C1 H1B 0.9700
C1 C2 1.580(6)
C1 C14 1.509(6)
C2 H2A 0.9700
C2 H2B 0.9700
C2 C3 1.513(5)
C3 C4 1.406(5)
C3 C8 1.387(6)
C4 C5 1.390(6)
C5 C6 1.407(6)
C6 C7 1.393(5)
C6 C9 1.513(6)
C7 H7 0.9300
C7 C8 1.383(6)
C8 H8 0.9300
C9 H9A 0.9700
C9 H9B 0.9700
C9 C10 1.585(6)
C10 H10A 0.9700
C10 H10B 0.9700
C10 C11 1.505(6)
C11 C12 1.398(6)
C11 C16 1.406(6)
C12 H12 0.9300
C12 C13 1.383(6)
C13 H13 0.9300
C13 C14 1.386(6)
C14 C15 1.400(5)
C15 H15 0.9300
C15 C16 1.382(6)
C16 H16 0.9300
C20 H20A 0.9700
C20 H20B 0.9700
C20 C21 1.511(5)
C21 H21A 0.9700
C21 H21B 0.9700
C23 H23A 0.9700
C23 H23B 0.9700
C23 C24 1.513(5)
C24 H24A 0.9700
C24 H24B 0.9700

loop_
_geom_torsion_atom_site_label_1
_geom_torsion_atom_site_label_2
_geom_torsion_atom_site_label_3
_geom_torsion_atom_site_label_4
_geom_torsion
Br25 C4 C5 N17 3.8(5)
Br25 C4 C5 C6 170.0(3)
O22 C23 C24 N19 56.9(5)
N17 N18 N19 C20 12.2(5)
N17 N18 N19 C24 154.9(4)
N17 C5 C6 C7 -177.7(3)
N17 C5 C6 C9 14.2(5)
N18 N17 C5 C4 -86.6(4)
N18 N17 C5 C6 106.9(4)
N18 N19 C20 C21 -169.2(3)
N18 N19 C24 C23 164.2(4)
N19 C20 C21 O22 -52.1(5)
C1 C2 C3 C4 -73.2(5)
C1 C2 C3 C8 91.7(4)
C1 C14 C15 C16 -152.5(4)
C2 C1 C14 C13 -72.7(5)
C2 C1 C14 C15 93.3(4)
C2 C3 C4 Br25 -19.3(5)
C2 C3 C4 C5 151.9(4)
C2 C3 C8 C7 -151.6(4)
C3 C4 C5 N17 -167.5(3)
C3 C4 C5 C6 -1.3(6)
C4 C3 C8 C7 14.1(6)
C4 C5 C6 C7 15.6(5)
C4 C5 C6 C9 -152.6(4)
C5 N17 N18 N19 176.6(3)
C5 C6 C7 C8 -15.2(6)
C5 C6 C9 C10 72.1(5)
C6 C7 C8 C3 0.2(6)
C6 C9 C10 C11 11.5(5)
C7 C6 C9 C10 -95.5(4)
C8 C3 C4 Br25 175.3(3)
C8 C3 C4 C5 -13.5(5)
C9 C6 C7 C8 153.0(4)
C9 C10 C11 C12 69.4(5)
C9 C10 C11 C16 -95.8(5)
C10 C11 C12 C13 -153.0(4)
C10 C11 C16 C15 153.9(4)
C11 C12 C13 C14 -0.1(6)
C12 C11 C16 C15 -11.9(6)
C12 C13 C14 C1 153.1(4)
C12 C13 C14 C15 -13.3(5)
C13 C14 C15 C16 14.0(5)
C14 C1 C2 C3 -7.9(5)
C14 C15 C16 C11 -1.4(6)
C16 C11 C12 C13 12.7(6)
C20 N19 C24 C23 -51.1(5)
C21 O22 C23 C24 -62.3(5)
C23 O22 C21 C20 59.8(5)
C24 N19 C20 C21 48.9(5)
